data_7713714
loop_
_publ_author_name
'Vr\'ana, Jan'
'Ruzickova, Zdenka'
'R\%u\<zi\<cka, Ale\<s'
'Dost\'al, Libor'

_publ_section_title
;
 Synthesis and reactivity of alkali metal aluminates bearing
 bis(organoamido)phosphane ligand
;
_journal_name_full 'Dalton Transactions'
_journal_paper_doi 10.1039/D3DT01859H
_journal_year 2023
_chemical_formula_moiety 'C34 H52 Al N3 P2'
_chemical_formula_sum 'C34 H52 Al N3 P2'
_chemical_formula_weight 591.70
_space_group_crystal_system monoclinic
_space_group_IT_number 14
_space_group_name_Hall '-P 2ybc'
_space_group_name_H-M_alt 'P 1 21/c 1'
_atom_sites_solution_hydrogens difmap
_audit_creation_method SHELXL-2017/1
_audit_update_record
;
2023-03-07 deposited with the CCDC.	2023-07-27 downloaded from the CCDC.
;
_cell_angle_alpha 90
_cell_angle_beta 115.710(5)
_cell_angle_gamma 90
_cell_formula_units_Z 4
_cell_length_a 11.2329(10)
_cell_length_b 18.4331(17)
_cell_length_c 18.3680(9)
_cell_measurement_reflns_used 30571
_cell_measurement_temperature 150(1)
_cell_measurement_theta_max 27.5
_cell_measurement_theta_min 1
_cell_volume 3426.7(5)
_computing_cell_refinement 'COLLECT and DENZO'
_computing_data_collection 'COLLECT (Hooft, 1998) and DENZO (Otwinowski & Minor, 1997)'
_computing_data_reduction 'COLLECT and DENZO'
_computing_molecular_graphics 'PLATON (Spek, 2003)'
_computing_publication_material 'SHELXL-97 (Sheldrick, 2008)'
_computing_structure_refinement 'SHELXL-2017/1 (Sheldrick, 2017)'
_computing_structure_solution 'SIR92 (Altomare et al., 1994)'
_diffrn_ambient_temperature 150(1)
_diffrn_detector_area_resol_mean 9.091
_diffrn_measured_fraction_theta_full 0.992
_diffrn_measured_fraction_theta_max 0.978
_diffrn_measurement_device_type 'Bruker Nonius KappaCCD area detector'
_diffrn_measurement_method '\f and \w scans to fill the Ewald sphere'
_diffrn_radiation_monochromator graphite
_diffrn_radiation_source 'fine-focus sealed tube'
_diffrn_radiation_type MoK\a
_diffrn_radiation_wavelength 0.71073
_diffrn_reflns_av_R_equivalents 0.0303
_diffrn_reflns_av_unetI/netI 0.0247
_diffrn_reflns_Laue_measured_fraction_full 0.992
_diffrn_reflns_Laue_measured_fraction_max 0.978
_diffrn_reflns_limit_h_max 14
_diffrn_reflns_limit_h_min -14
_diffrn_reflns_limit_k_max 23
_diffrn_reflns_limit_k_min -21
_diffrn_reflns_limit_l_max 23
_diffrn_reflns_limit_l_min -22
_diffrn_reflns_number 30571
_diffrn_reflns_point_group_measured_fraction_full 0.992
_diffrn_reflns_point_group_measured_fraction_max 0.978
_diffrn_reflns_theta_full 25.242
_diffrn_reflns_theta_max 27.500
_diffrn_reflns_theta_min 2.012
_diffrn_standards_number 0
_exptl_absorpt_coefficient_mu 0.179
_exptl_absorpt_correction_T_max 0.975
_exptl_absorpt_correction_T_min 0.937
_exptl_absorpt_correction_type integration
_exptl_absorpt_process_details
;
Gaussian integration (Coppens, 1970)
;
_exptl_crystal_colour 'light yellow'
_exptl_crystal_density_diffrn 1.147
_exptl_crystal_description block
_exptl_crystal_F_000 1280
_exptl_crystal_size_max 0.59
_exptl_crystal_size_mid 0.34
_exptl_crystal_size_min 0.14
_refine_diff_density_max 0.361
_refine_diff_density_min -0.342
_refine_diff_density_rms 0.054
_refine_ls_extinction_method none
_refine_ls_goodness_of_fit_ref 1.150
_refine_ls_hydrogen_treatment constr
_refine_ls_matrix_type full
_refine_ls_number_parameters 361
_refine_ls_number_reflns 7695
_refine_ls_number_restraints 0
_refine_ls_restrained_S_all 1.150
_refine_ls_R_factor_all 0.0572
_refine_ls_R_factor_gt 0.0371
_refine_ls_shift/su_max 0.001
_refine_ls_shift/su_mean 0.000
_refine_ls_structure_factor_coef Fsqd
_refine_ls_weighting_details 'w=1/[\s^2^(Fo^2^)+(0.0265P)^2^+2.8951P] where P=(Fo^2^+2Fc^2^)/3'
_refine_ls_weighting_scheme calc
_refine_ls_wR_factor_gt 0.0824
_refine_ls_wR_factor_ref 0.1011
_reflns_Friedel_coverage 0.000
_reflns_number_gt 6191
_reflns_number_total 7695
_reflns_threshold_expression 'I > 2\s(I)'
_cod_data_source_file d3dt01859h2.cif
_cod_data_source_block ld150526Al1
_cod_original_sg_symbol_H-M 'P 21/c'
_cod_database_code 7713714
_shelx_shelxl_version_number 2017/1
_shelx_space_group_comment
;
The symmetry employed for this shelxl refinement is uniquely defined
by the following loop, which should always be used as a source of
symmetry information in preference to the above space-group names.
They are only intended as comments.
;

loop_
_space_group_symop_operation_xyz
'x, y, z'
'-x, y+1/2, -z+1/2'
'-x, -y, -z'
'x, -y-1/2, z-1/2'

loop_
_atom_site_label
_atom_site_type_symbol
_atom_site_fract_x
_atom_site_fract_y
_atom_site_fract_z
_atom_site_U_iso_or_equiv
_atom_site_adp_type
_atom_site_occupancy
_atom_site_site_symmetry_order
_atom_site_calc_flag
_atom_site_refinement_flags_posn
_atom_site_refinement_flags_adp
_atom_site_refinement_flags_occupancy
_atom_site_disorder_assembly
_atom_site_disorder_group
P1 P 0.71148(4) 0.27197(2) 0.45127(2) 0.01541(10) Uani 1 1 d . . . . .
P2 P 0.74499(4) 0.18011(2) 0.53872(2) 0.01710(10) Uani 1 1 d . . . . .
Al1 Al 0.76760(5) 0.40949(3) 0.47630(3) 0.02108(12) Uani 1 1 d . . . . .
N2 N 0.83261(14) 0.32024(7) 0.45264(8) 0.0194(3) Uani 1 1 d . . . . .
N3 N 0.64332(14) 0.33805(7) 0.47798(8) 0.0181(3) Uani 1 1 d . . . . .
C1 C 0.60500(17) 0.23411(9) 0.35287(10) 0.0192(3) Uani 1 1 d . . . . .
N1 N 0.80745(14) 0.10965(7) 0.50714(8) 0.0174(3) Uani 1 1 d . . . . .
H1 H 0.869210 0.118840 0.486797 0.021 Uiso 1 1 d R U . . .
C26 C 0.74437(16) -0.00103(9) 0.55881(10) 0.0178(3) Uani 1 1 d . . . . .
C22 C 0.75294(16) -0.00097(9) 0.42741(10) 0.0180(3) Uani 1 1 d . . . . .
C30 C 0.75650(17) 0.03460(9) 0.63642(10) 0.0202(3) Uani 1 1 d . . . . .
H30 H 0.800027 0.081585 0.640982 0.024 Uiso 1 1 d R U . . .
C21 C 0.76447(15) 0.03598(8) 0.49770(10) 0.0155(3) Uani 1 1 d . . . . .
C15 C 0.89121(18) 0.21814(9) 0.62199(10) 0.0225(4) Uani 1 1 d . . . . .
C27 C 0.77876(18) 0.03811(9) 0.36284(10) 0.0216(4) Uani 1 1 d . . . . .
H27 H 0.752256 0.088849 0.362155 0.026 Uiso 1 1 d R U . . .
C23 C 0.72580(18) -0.07477(10) 0.42088(11) 0.0239(4) Uani 1 1 d . . . . .
H23 H 0.721022 -0.099753 0.375706 0.029 Uiso 1 1 d R U . . .
C28 C 0.92655(19) 0.03733(10) 0.38450(12) 0.0278(4) Uani 1 1 d . . . . .
H28A H 0.975347 0.056294 0.438017 0.033 Uiso 1 1 d R U . . .
H28B H 0.942747 0.066754 0.346597 0.033 Uiso 1 1 d R U . . .
H28C H 0.954207 -0.011566 0.382298 0.033 Uiso 1 1 d R U . . .
C34 C 0.7011(2) 0.47738(10) 0.38397(12) 0.0296(4) Uani 1 1 d . . . . .
H34A H 0.651319 0.451004 0.334996 0.036 Uiso 1 1 d R U . . .
H34B H 0.774289 0.501154 0.380266 0.036 Uiso 1 1 d R U . . .
H34C H 0.645269 0.512984 0.391736 0.036 Uiso 1 1 d R U . . .
C2 C 0.53570(17) 0.16953(10) 0.34225(11) 0.0236(4) Uani 1 1 d . . . . .
H2 H 0.548785 0.140903 0.386786 0.028 Uiso 1 1 d R U . . .
C25 C 0.71321(18) -0.07467(10) 0.54732(11) 0.0237(4) Uani 1 1 d . . . . .
H25 H 0.696588 -0.099495 0.586033 0.028 Uiso 1 1 d R U . . .
C11 C 0.50903(18) 0.34655(10) 0.47247(11) 0.0234(4) Uani 1 1 d . . . . .
C7 C 0.94933(18) 0.30372(10) 0.43833(12) 0.0262(4) Uani 1 1 d . . . . .
C3 C 0.44762(19) 0.14726(11) 0.26527(12) 0.0318(4) Uani 1 1 d . . . . .
H3 H 0.401326 0.104043 0.258616 0.038 Uiso 1 1 d R U . . .
C6 C 0.5848(2) 0.27636(11) 0.28541(11) 0.0293(4) Uani 1 1 d . . . . .
H6 H 0.630935 0.319620 0.291955 0.035 Uiso 1 1 d R U . . .
C24 C 0.70608(18) -0.11177(10) 0.48022(12) 0.0270(4) Uani 1 1 d . . . . .
H24 H 0.688209 -0.161259 0.474857 0.032 Uiso 1 1 d R U . . .
C32 C 0.6201(2) 0.04918(12) 0.63271(13) 0.0348(5) Uani 1 1 d . . . . .
H32A H 0.570649 0.079868 0.587343 0.042 Uiso 1 1 d R U . . .
H32B H 0.629769 0.072728 0.681593 0.042 Uiso 1 1 d R U . . .
H32C H 0.574209 0.004048 0.626893 0.042 Uiso 1 1 d R U . . .
C20 C 0.8776(2) 0.27830(10) 0.66326(11) 0.0335(5) Uani 1 1 d . . . . .
H20 H 0.794997 0.299577 0.647500 0.040 Uiso 1 1 d R U . . .
C31 C 0.8406(2) -0.00941(11) 0.71204(11) 0.0290(4) Uani 1 1 d . . . . .
H31A H 0.796644 -0.054270 0.711295 0.035 Uiso 1 1 d R U . . .
H31B H 0.852684 0.017820 0.759295 0.035 Uiso 1 1 d R U . . .
H31C H 0.925094 -0.019410 0.712955 0.035 Uiso 1 1 d R U . . .
C16 C 1.0155(2) 0.18688(11) 0.64835(11) 0.0314(4) Uani 1 1 d . . . . .
H16 H 1.026100 0.146137 0.621876 0.038 Uiso 1 1 d R U . . .
C8 C 0.9673(2) 0.22252(10) 0.43205(14) 0.0326(4) Uani 1 1 d . . . . .
H8A H 0.985094 0.199925 0.482831 0.039 Uiso 1 1 d R U . . .
H8B H 1.039873 0.213985 0.418791 0.039 Uiso 1 1 d R U . . .
H8C H 0.888014 0.202405 0.390621 0.039 Uiso 1 1 d R U . . .
C14 C 0.5204(2) 0.39865(12) 0.53977(14) 0.0391(5) Uani 1 1 d . . . . .
H14A H 0.571976 0.376501 0.591264 0.047 Uiso 1 1 d R U . . .
H14B H 0.433727 0.409521 0.535024 0.047 Uiso 1 1 d R U . . .
H14C H 0.562506 0.442661 0.535384 0.047 Uiso 1 1 d R U . . .
C12 C 0.4494(2) 0.27582(11) 0.48401(15) 0.0367(5) Uani 1 1 d . . . . .
H12A H 0.441392 0.242211 0.442199 0.044 Uiso 1 1 d R U . . .
H12B H 0.363612 0.285181 0.481469 0.044 Uiso 1 1 d R U . . .
H12C H 0.505602 0.255501 0.535758 0.044 Uiso 1 1 d R U . . .
C4 C 0.4283(2) 0.18950(13) 0.19882(12) 0.0371(5) Uani 1 1 d . . . . .
H4 H 0.369781 0.174300 0.147372 0.044 Uiso 1 1 d R U . . .
C5 C 0.4963(2) 0.25386(13) 0.20874(12) 0.0388(5) Uani 1 1 d . . . . .
H5 H 0.482673 0.282350 0.164007 0.047 Uiso 1 1 d R U . . .
C9 C 0.9342(2) 0.34058(12) 0.36043(14) 0.0397(5) Uani 1 1 d . . . . .
H9A H 0.859076 0.320687 0.315605 0.048 Uiso 1 1 d R U . . .
H9B H 1.012286 0.332627 0.352586 0.048 Uiso 1 1 d R U . . .
H9C H 0.921526 0.391717 0.364105 0.048 Uiso 1 1 d R U . . .
C29 C 0.7007(2) 0.00728(12) 0.27778(11) 0.0383(5) Uani 1 1 d . . . . .
H29A H 0.731761 -0.040687 0.274994 0.046 Uiso 1 1 d R U . . .
H29B H 0.712631 0.037983 0.239244 0.046 Uiso 1 1 d R U . . .
H29C H 0.608633 0.005333 0.265744 0.046 Uiso 1 1 d R U . . .
C33 C 0.8734(3) 0.45882(12) 0.57900(13) 0.0420(5) Uani 1 1 d . . . . .
H33A H 0.824038 0.498626 0.585780 0.050 Uiso 1 1 d R U . . .
H33B H 0.953460 0.476716 0.578690 0.050 Uiso 1 1 d R U . . .
H33C H 0.894708 0.425166 0.622770 0.050 Uiso 1 1 d R U . . .
C13 C 0.4179(2) 0.37979(13) 0.39094(13) 0.0383(5) Uani 1 1 d . . . . .
H13A H 0.454874 0.424639 0.383723 0.046 Uiso 1 1 d R U . . .
H13B H 0.332814 0.388819 0.389677 0.046 Uiso 1 1 d R U . . .
H13C H 0.408444 0.346839 0.348302 0.046 Uiso 1 1 d R U . . .
C17 C 1.1235(2) 0.21550(13) 0.71348(13) 0.0429(5) Uani 1 1 d . . . . .
H17 H 1.206191 0.194169 0.730005 0.051 Uiso 1 1 d R U . . .
C18 C 1.1090(3) 0.27523(12) 0.75323(13) 0.0456(6) Uani 1 1 d . . . . .
H18 H 1.181419 0.294317 0.797021 0.055 Uiso 1 1 d R U . . .
C10 C 1.0710(2) 0.33430(13) 0.50936(16) 0.0443(6) Uani 1 1 d . . . . .
H10A H 1.062280 0.385942 0.511796 0.053 Uiso 1 1 d R U . . .
H10B H 1.148810 0.323301 0.502216 0.053 Uiso 1 1 d R U . . .
H10C H 1.078190 0.312791 0.558696 0.053 Uiso 1 1 d R U . . .
C19 C 0.9871(3) 0.30669(12) 0.72848(12) 0.0449(6) Uani 1 1 d . . . . .
H19 H 0.977377 0.347374 0.755371 0.054 Uiso 1 1 d R U . . .

loop_
_atom_site_aniso_label
_atom_site_aniso_U_11
_atom_site_aniso_U_22
_atom_site_aniso_U_33
_atom_site_aniso_U_23
_atom_site_aniso_U_13
_atom_site_aniso_U_12
P1 0.0188(2) 0.01180(19) 0.01486(19) 0.00084(14) 0.00653(16) 0.00095(15)
P2 0.0230(2) 0.01181(19) 0.01599(19) 0.00096(15) 0.00795(17) 0.00127(16)
Al1 0.0287(3) 0.0131(2) 0.0209(3) -0.00010(19) 0.0103(2) -0.0019(2)
N2 0.0202(7) 0.0147(7) 0.0233(7) 0.0013(5) 0.0094(6) -0.0006(6)
N3 0.0233(7) 0.0132(6) 0.0188(7) 0.0004(5) 0.0100(6) 0.0018(5)
C1 0.0204(8) 0.0193(8) 0.0165(8) -0.0027(6) 0.0067(6) 0.0021(6)
N1 0.0216(7) 0.0132(6) 0.0189(7) -0.0002(5) 0.0102(6) -0.0008(5)
C26 0.0152(8) 0.0168(8) 0.0199(8) 0.0011(6) 0.0062(6) 0.0013(6)
C22 0.0157(8) 0.0166(8) 0.0185(8) -0.0007(6) 0.0044(6) 0.0018(6)
C30 0.0234(9) 0.0186(8) 0.0189(8) 0.0035(6) 0.0094(7) 0.0029(7)
C21 0.0123(7) 0.0124(7) 0.0197(8) -0.0002(6) 0.0050(6) 0.0014(6)
C15 0.0325(10) 0.0163(8) 0.0148(8) 0.0007(6) 0.0065(7) -0.0026(7)
C27 0.0256(9) 0.0203(8) 0.0186(8) -0.0009(6) 0.0093(7) 0.0038(7)
C23 0.0237(9) 0.0194(8) 0.0259(9) -0.0077(7) 0.0084(7) -0.0013(7)
C28 0.0321(10) 0.0231(9) 0.0362(10) 0.0041(8) 0.0223(9) 0.0053(8)
C34 0.0439(12) 0.0184(9) 0.0323(10) 0.0056(7) 0.0219(9) 0.0058(8)
C2 0.0222(9) 0.0231(9) 0.0228(8) -0.0017(7) 0.0071(7) 0.0007(7)
C25 0.0223(9) 0.0201(9) 0.0280(9) 0.0041(7) 0.0102(7) -0.0024(7)
C11 0.0265(9) 0.0198(8) 0.0286(9) 0.0031(7) 0.0163(8) 0.0058(7)
C7 0.0253(9) 0.0212(9) 0.0368(10) 0.0039(8) 0.0180(8) 0.0000(7)
C3 0.0248(10) 0.0316(10) 0.0337(10) -0.0118(8) 0.0078(8) -0.0035(8)
C6 0.0392(11) 0.0272(10) 0.0204(9) 0.0006(7) 0.0119(8) 0.0005(8)
C24 0.0270(10) 0.0146(8) 0.0377(10) -0.0039(7) 0.0123(8) -0.0043(7)
C32 0.0324(11) 0.0415(12) 0.0356(11) 0.0052(9) 0.0194(9) 0.0108(9)
C20 0.0494(13) 0.0225(9) 0.0221(9) -0.0022(7) 0.0094(9) 0.0040(9)
C31 0.0351(11) 0.0305(10) 0.0223(9) 0.0068(7) 0.0134(8) 0.0092(8)
C16 0.0329(11) 0.0271(10) 0.0258(9) -0.0031(8) 0.0047(8) -0.0009(8)
C8 0.0297(10) 0.0235(10) 0.0527(13) 0.0065(9) 0.0254(10) 0.0046(8)
C14 0.0474(13) 0.0344(11) 0.0449(12) -0.0088(9) 0.0287(11) 0.0082(10)
C12 0.0372(11) 0.0269(10) 0.0610(14) 0.0046(9) 0.0354(11) 0.0037(9)
C4 0.0313(11) 0.0480(13) 0.0220(9) -0.0106(9) 0.0023(8) 0.0039(10)
C5 0.0474(13) 0.0461(13) 0.0179(9) 0.0013(8) 0.0094(9) 0.0048(10)
C9 0.0501(14) 0.0314(11) 0.0542(14) 0.0135(10) 0.0382(12) 0.0081(10)
C29 0.0516(13) 0.0393(12) 0.0199(9) -0.0051(8) 0.0115(9) 0.0024(10)
C33 0.0570(15) 0.0260(10) 0.0351(11) -0.0071(9) 0.0126(10) -0.0148(10)
C13 0.0276(11) 0.0483(13) 0.0376(11) 0.0124(10) 0.0129(9) 0.0099(10)
C17 0.0337(12) 0.0451(13) 0.0321(11) 0.0003(10) -0.0024(9) -0.0041(10)
C18 0.0549(15) 0.0354(12) 0.0238(10) -0.0024(9) -0.0042(10) -0.0160(11)
C10 0.0241(11) 0.0446(13) 0.0618(15) -0.0031(11) 0.0165(11) -0.0084(9)
C19 0.0725(17) 0.0250(11) 0.0253(10) -0.0083(8) 0.0100(11) -0.0049(11)

loop_
_atom_type_symbol
_atom_type_description
_atom_type_scat_dispersion_real
_atom_type_scat_dispersion_imag
_atom_type_scat_source
C C 0.0033 0.0016 'International Tables Vol C Tables 4.2.6.8 and 6.1.1.4'
H H 0.0000 0.0000 'International Tables Vol C Tables 4.2.6.8 and 6.1.1.4'
N N 0.0061 0.0033 'International Tables Vol C Tables 4.2.6.8 and 6.1.1.4'
P P 0.1023 0.0942 'International Tables Vol C Tables 4.2.6.8 and 6.1.1.4'
Al Al 0.0645 0.0514 'International Tables Vol C Tables 4.2.6.8 and 6.1.1.4'

loop_
_exptl_crystal_face_index_h
_exptl_crystal_face_index_k
_exptl_crystal_face_index_l
_exptl_crystal_face_perp_dist
-1 0 -1 0.256
1 0 1 0.262
-1 0 1 0.145
1 0 -1 0.170
0 1 0 0.072
0 -1 0 0.066
0 0 1 0.276
0 0 -1 0.287

loop_
_geom_angle_atom_site_label_1
_geom_angle_atom_site_label_2
_geom_angle_atom_site_label_3
_geom_angle
_geom_angle_site_symmetry_1
_geom_angle_site_symmetry_3
_geom_angle_publ_flag
N2 P1 N3 94.96(7) . . ?
N2 P1 C1 114.38(8) . . ?
N3 P1 C1 113.27(8) . . ?
N2 P1 P2 121.60(6) . . ?
N3 P1 P2 107.67(5) . . ?
C1 P1 P2 104.76(6) . . ?
N2 P1 Al1 47.47(5) . . ?
N3 P1 Al1 47.65(5) . . ?
C1 P1 Al1 123.59(6) . . ?
P2 P1 Al1 130.81(2) . . ?
N1 P2 C15 103.01(8) . . ?
N1 P2 P1 107.36(5) . . ?
C15 P2 P1 96.88(6) . . ?
N2 Al1 N3 76.60(6) . . ?
N2 Al1 C33 118.82(9) . . ?
N3 Al1 C33 116.20(8) . . ?
N2 Al1 C34 112.77(7) . . ?
N3 Al1 C34 116.06(8) . . ?
C33 Al1 C34 112.18(9) . . ?
N2 Al1 P1 38.24(4) . . ?
N3 Al1 P1 38.46(4) . . ?
C33 Al1 P1 128.30(7) . . ?
C34 Al1 P1 119.52(6) . . ?
C7 N2 P1 133.63(12) . . ?
C7 N2 Al1 132.05(11) . . ?
P1 N2 Al1 94.29(7) . . ?
C11 N3 P1 131.37(12) . . ?
C11 N3 Al1 130.67(11) . . ?
P1 N3 Al1 93.89(7) . . ?
C2 C1 C6 119.20(16) . . ?
C2 C1 P1 123.73(13) . . ?
C6 C1 P1 116.84(14) . . ?
C21 N1 P2 127.08(11) . . ?
C21 N1 H1 113.2 . . ?
P2 N1 H1 119.2 . . ?
C25 C26 C21 117.76(15) . . ?
C25 C26 C30 118.47(15) . . ?
C21 C26 C30 123.76(15) . . ?
C23 C22 C21 118.71(15) . . ?
C23 C22 C27 120.43(15) . . ?
C21 C22 C27 120.74(15) . . ?
C26 C30 C32 110.72(15) . . ?
C26 C30 C31 113.00(14) . . ?
C32 C30 C31 110.24(15) . . ?
C26 C30 H30 107.5 . . ?
C32 C30 H30 107.6 . . ?
C31 C30 H30 107.6 . . ?
C26 C21 C22 120.63(15) . . ?
C26 C21 N1 121.70(14) . . ?
C22 C21 N1 117.47(14) . . ?
C20 C15 C16 118.25(18) . . ?
C20 C15 P2 119.38(15) . . ?
C16 C15 P2 122.30(14) . . ?
C22 C27 C28 110.21(14) . . ?
C22 C27 C29 113.70(16) . . ?
C28 C27 C29 109.77(16) . . ?
C22 C27 H27 107.6 . . ?
C28 C27 H27 107.5 . . ?
C29 C27 H27 107.8 . . ?
C24 C23 C22 121.31(16) . . ?
C24 C23 H23 119.5 . . ?
C22 C23 H23 119.2 . . ?
C27 C28 H28A 109.6 . . ?
C27 C28 H28B 109.4 . . ?
H28A C28 H28B 109.5 . . ?
C27 C28 H28C 109.4 . . ?
H28A C28 H28C 109.5 . . ?
H28B C28 H28C 109.5 . . ?
Al1 C34 H34A 109.5 . . ?
Al1 C34 H34B 109.5 . . ?
H34A C34 H34B 109.5 . . ?
Al1 C34 H34C 109.5 . . ?
H34A C34 H34C 109.5 . . ?
H34B C34 H34C 109.5 . . ?
C1 C2 C3 120.27(17) . . ?
C1 C2 H2 119.8 . . ?
C3 C2 H2 119.9 . . ?
C24 C25 C26 122.03(17) . . ?
C24 C25 H25 119.1 . . ?
C26 C25 H25 118.9 . . ?
N3 C11 C12 113.45(14) . . ?
N3 C11 C14 106.71(16) . . ?
C12 C11 C14 108.26(16) . . ?
N3 C11 C13 109.90(15) . . ?
C12 C11 C13 109.36(18) . . ?
C14 C11 C13 109.05(17) . . ?
N2 C7 C8 111.93(15) . . ?
N2 C7 C9 109.20(16) . . ?
C8 C7 C9 109.37(17) . . ?
N2 C7 C10 107.82(16) . . ?
C8 C7 C10 109.17(17) . . ?
C9 C7 C10 109.30(17) . . ?
C4 C3 C2 120.07(19) . . ?
C4 C3 H3 120.1 . . ?
C2 C3 H3 119.8 . . ?
C5 C6 C1 120.18(19) . . ?
C5 C6 H6 120.0 . . ?
C1 C6 H6 119.8 . . ?
C25 C24 C23 119.49(16) . . ?
C25 C24 H24 120.4 . . ?
C23 C24 H24 120.1 . . ?
C30 C32 H32A 109.5 . . ?
C30 C32 H32B 109.5 . . ?
H32A C32 H32B 109.5 . . ?
C30 C32 H32C 109.4 . . ?
H32A C32 H32C 109.5 . . ?
H32B C32 H32C 109.5 . . ?
C15 C20 C19 120.2(2) . . ?
C15 C20 H20 119.9 . . ?
C19 C20 H20 119.9 . . ?
C30 C31 H31A 109.4 . . ?
C30 C31 H31B 109.5 . . ?
H31A C31 H31B 109.5 . . ?
C30 C31 H31C 109.5 . . ?
H31A C31 H31C 109.5 . . ?
H31B C31 H31C 109.5 . . ?
C17 C16 C15 120.9(2) . . ?
C17 C16 H16 119.7 . . ?
C15 C16 H16 119.4 . . ?
C7 C8 H8A 109.4 . . ?
C7 C8 H8B 109.6 . . ?
H8A C8 H8B 109.5 . . ?
C7 C8 H8C 109.4 . . ?
H8A C8 H8C 109.5 . . ?
H8B C8 H8C 109.5 . . ?
C11 C14 H14A 109.5 . . ?
C11 C14 H14B 109.4 . . ?
H14A C14 H14B 109.5 . . ?
C11 C14 H14C 109.6 . . ?
H14A C14 H14C 109.5 . . ?
H14B C14 H14C 109.5 . . ?
C11 C12 H12A 109.6 . . ?
C11 C12 H12B 109.4 . . ?
H12A C12 H12B 109.5 . . ?
C11 C12 H12C 109.4 . . ?
H12A C12 H12C 109.5 . . ?
H12B C12 H12C 109.5 . . ?
C5 C4 C3 120.12(18) . . ?
C5 C4 H4 120.0 . . ?
C3 C4 H4 119.9 . . ?
C4 C5 C6 120.15(19) . . ?
C4 C5 H5 119.9 . . ?
C6 C5 H5 119.9 . . ?
C7 C9 H9A 109.5 . . ?
C7 C9 H9B 109.6 . . ?
H9A C9 H9B 109.5 . . ?
C7 C9 H9C 109.3 . . ?
H9A C9 H9C 109.5 . . ?
H9B C9 H9C 109.5 . . ?
C27 C29 H29A 109.6 . . ?
C27 C29 H29B 109.4 . . ?
H29A C29 H29B 109.5 . . ?
C27 C29 H29C 109.4 . . ?
H29A C29 H29C 109.5 . . ?
H29B C29 H29C 109.5 . . ?
Al1 C33 H33A 109.6 . . ?
Al1 C33 H33B 109.4 . . ?
H33A C33 H33B 109.5 . . ?
Al1 C33 H33C 109.4 . . ?
H33A C33 H33C 109.5 . . ?
H33B C33 H33C 109.5 . . ?
C11 C13 H13A 109.5 . . ?
C11 C13 H13B 109.3 . . ?
H13A C13 H13B 109.5 . . ?
C11 C13 H13C 109.6 . . ?
H13A C13 H13C 109.5 . . ?
H13B C13 H13C 109.5 . . ?
C18 C17 C16 120.3(2) . . ?
C18 C17 H17 119.9 . . ?
C16 C17 H17 119.8 . . ?
C17 C18 C19 119.8(2) . . ?
C17 C18 H18 120.2 . . ?
C19 C18 H18 120.0 . . ?
C7 C10 H10A 109.5 . . ?
C7 C10 H10B 109.6 . . ?
H10A C10 H10B 109.5 . . ?
C7 C10 H10C 109.3 . . ?
H10A C10 H10C 109.5 . . ?
H10B C10 H10C 109.5 . . ?
C18 C19 C20 120.6(2) . . ?
C18 C19 H19 119.7 . . ?
C20 C19 H19 119.7 . . ?

loop_
_geom_bond_atom_site_label_1
_geom_bond_atom_site_label_2
_geom_bond_distance
_geom_bond_site_symmetry_2
_geom_bond_publ_flag
P1 N2 1.6167(15) . ?
P1 N3 1.6237(14) . ?
P1 C1 1.8190(17) . ?
P1 P2 2.2505(6) . ?
P1 Al1 2.6044(7) . ?
P2 N1 1.6937(14) . ?
P2 C15 1.8300(18) . ?
Al1 N2 1.9245(15) . ?
Al1 N3 1.9291(15) . ?
Al1 C33 1.963(2) . ?
Al1 C34 1.9752(19) . ?
N2 C7 1.477(2) . ?
N3 C11 1.476(2) . ?
C1 C2 1.389(2) . ?
C1 C6 1.396(2) . ?
N1 C21 1.426(2) . ?
N1 H1 0.9351 . ?
C26 C25 1.395(2) . ?
C26 C21 1.413(2) . ?
C26 C30 1.521(2) . ?
C22 C23 1.388(2) . ?
C22 C21 1.415(2) . ?
C22 C27 1.519(2) . ?
C30 C32 1.527(3) . ?
C30 C31 1.530(2) . ?
C30 H30 0.9801 . ?
C15 C20 1.389(3) . ?
C15 C16 1.389(3) . ?
C27 C28 1.530(3) . ?
C27 C29 1.531(2) . ?
C27 H27 0.9800 . ?
C23 C24 1.383(3) . ?
C23 H23 0.9299 . ?
C28 H28A 0.9599 . ?
C28 H28B 0.9601 . ?
C28 H28C 0.9600 . ?
C34 H34A 0.9600 . ?
C34 H34B 0.9600 . ?
C34 H34C 0.9599 . ?
C2 C3 1.390(3) . ?
C2 H2 0.9301 . ?
C25 C24 1.381(3) . ?
C25 H25 0.9300 . ?
C11 C12 1.522(3) . ?
C11 C14 1.526(3) . ?
C11 C13 1.528(3) . ?
C7 C8 1.521(3) . ?
C7 C9 1.525(3) . ?
C7 C10 1.530(3) . ?
C3 C4 1.383(3) . ?
C3 H3 0.9300 . ?
C6 C5 1.389(3) . ?
C6 H6 0.9300 . ?
C24 H24 0.9301 . ?
C32 H32A 0.9600 . ?
C32 H32B 0.9601 . ?
C32 H32C 0.9600 . ?
C20 C19 1.394(3) . ?
C20 H20 0.9301 . ?
C31 H31A 0.9600 . ?
C31 H31B 0.9600 . ?
C31 H31C 0.9601 . ?
C16 C17 1.387(3) . ?
C16 H16 0.9300 . ?
C8 H8A 0.9600 . ?
C8 H8B 0.9599 . ?
C8 H8C 0.9599 . ?
C14 H14A 0.9599 . ?
C14 H14B 0.9600 . ?
C14 H14C 0.9600 . ?
C12 H12A 0.9601 . ?
C12 H12B 0.9600 . ?
C12 H12C 0.9600 . ?
C4 C5 1.380(3) . ?
C4 H4 0.9300 . ?
C5 H5 0.9301 . ?
C9 H9A 0.9600 . ?
C9 H9B 0.9599 . ?
C9 H9C 0.9601 . ?
C29 H29A 0.9600 . ?
C29 H29B 0.9600 . ?
C29 H29C 0.9600 . ?
C33 H33A 0.9600 . ?
C33 H33B 0.9601 . ?
C33 H33C 0.9599 . ?
C13 H13A 0.9601 . ?
C13 H13B 0.9601 . ?
C13 H13C 0.9600 . ?
C17 C18 1.369(3) . ?
C17 H17 0.9301 . ?
C18 C19 1.371(4) . ?
C18 H18 0.9300 . ?
C10 H10A 0.9600 . ?
C10 H10B 0.9600 . ?
C10 H10C 0.9600 . ?
C19 H19 0.9300 . ?
